data_3000629
loop_
_publ_author_name
'Saikia, Plabon'
'Sethi, Tapaswini'
'Ichiyanagi, Kouhei'
'Gupta, Poonam'
'Sasidharan, Aswin'
'Sasaki, Toshiyuki'
'Das, Dinabandhu'
'Nath, Naba K.'

_journal_name_full 'To be published'
_chemical_formula_sum 'C28 H28 N4 O6'
_space_group_name_Hall '-P 1'
_space_group_name_H-M_alt 'P -1'
_cell_angle_alpha 82.501(7)
_cell_angle_beta 68.567(8)
_cell_angle_gamma 74.906(9)
_cell_length_a 8.7179(9)
_cell_length_b 9.1235(9)
_cell_length_c 9.4483(8)
_cell_measurement_temperature 300
_cell_volume 674.87(12)
_diffrn_ambient_temperature 300
_diffrn_radiation_probe x-ray
_diffrn_radiation_type synchrotron
_diffrn_radiation_wavelength 0.81022
_refine_ls_goodness_of_fit_ref 1.172
_refine_ls_R_factor_all 0.1300
_refine_ls_R_factor_gt 0.0957
_refine_ls_wR_factor_gt 0.3011
_refine_ls_wR_factor_ref 0.3430
_cod_database_code 3000629
_cod_hold_until_date 2026-11-28
_cod_depositor_requested_release_date 2026-11-28

loop_
_atom_site_label
_atom_site_fract_x
_atom_site_fract_y
_atom_site_fract_z
? ? ? ?
